data_7223257
loop_
_publ_author_name
'Peng, Kai'
'Pei, Tong'
'Li, Zhaoxiang'
'Huang, Lili'
'Xia, Jiangbin'

_publ_section_title
;
 Investigation of Substitution Effect on
 Poly(bis-3,4-ethylenedioxythiophene methine)s through Solid State
 Polymerization
;
_journal_name_full 'RSC Adv.'
_journal_paper_doi 10.1039/C5RA21122K
_journal_year 2015
_chemical_formula_sum 'C16 H16 I2 O4 S2'
_chemical_formula_weight 590.21
_chemical_name_systematic
; 
 ? 
;
_chemical_properties_physical Heat-sensitive
_space_group_IT_number 14
_symmetry_cell_setting monoclinic
_symmetry_space_group_name_Hall '-P 2ybc'
_symmetry_space_group_name_H-M 'P 1 21/c 1'
_atom_sites_solution_hydrogens geom
_atom_sites_solution_primary direct
_atom_sites_solution_secondary difmap
_audit_creation_method SHELXL-97
_audit_update_record
;
2015-07-06 deposited with the CCDC.
2015-11-12 downloaded from the CCDC.
;
_cell_angle_alpha 90.00
_cell_angle_beta 93.3900(10)
_cell_angle_gamma 90.00
_cell_formula_units_Z 4
_cell_length_a 8.5162(5)
_cell_length_b 7.9870(5)
_cell_length_c 27.2258(15)
_cell_measurement_reflns_used 9888
_cell_measurement_temperature 100(2)
_cell_measurement_theta_max 31.88
_cell_measurement_theta_min 2.55
_cell_volume 1848.63(19)
_computing_cell_refinement 'Bruker SAINT'
_computing_data_collection 'Bruker APEX2'
_computing_data_reduction 'Bruker SAINT'
_computing_molecular_graphics 'Bruker SHELXTL'
_computing_publication_material 'Bruker SHELXTL'
_computing_structure_refinement 'SHELXL-97 (Sheldrick, 1997)'
_computing_structure_solution 'SHELXS-97 (Sheldrick, 1990)'
_diffrn_ambient_temperature 100(2)
_diffrn_measured_fraction_theta_full 0.992
_diffrn_measured_fraction_theta_max 0.992
_diffrn_measurement_device_type 'Bruker APEX-II CCD'
_diffrn_measurement_method '\f and \w scans'
_diffrn_radiation_monochromator graphite
_diffrn_radiation_source 'fine-focus sealed tube'
_diffrn_radiation_type MoK\a
_diffrn_radiation_wavelength 0.71073
_diffrn_reflns_av_R_equivalents 0.0197
_diffrn_reflns_av_sigmaI/netI 0.0217
_diffrn_reflns_limit_h_max 11
_diffrn_reflns_limit_h_min -6
_diffrn_reflns_limit_k_max 11
_diffrn_reflns_limit_k_min -11
_diffrn_reflns_limit_l_max 38
_diffrn_reflns_limit_l_min -38
_diffrn_reflns_number 16431
_diffrn_reflns_theta_full 29.99
_diffrn_reflns_theta_max 29.99
_diffrn_reflns_theta_min 2.40
_diffrn_standards_number 0
_exptl_absorpt_coefficient_mu 3.646
_exptl_absorpt_correction_T_max 0.7119
_exptl_absorpt_correction_T_min 0.6688
_exptl_absorpt_correction_type none
_exptl_crystal_density_diffrn 2.121
_exptl_crystal_density_meas 0
_exptl_crystal_density_method 'not measured'
_exptl_crystal_F_000 1128
_exptl_crystal_size_max 0.12
_exptl_crystal_size_mid 0.10
_exptl_crystal_size_min 0.10
_refine_diff_density_max 2.054
_refine_diff_density_min -1.137
_refine_diff_density_rms 0.209
_refine_ls_extinction_method none
_refine_ls_goodness_of_fit_ref 1.255
_refine_ls_hydrogen_treatment mixed
_refine_ls_matrix_type full
_refine_ls_number_parameters 218
_refine_ls_number_reflns 5351
_refine_ls_number_restraints 0
_refine_ls_restrained_S_all 1.255
_refine_ls_R_factor_all 0.0309
_refine_ls_R_factor_gt 0.0264
_refine_ls_shift/su_max 0.000
_refine_ls_shift/su_mean 0.000
_refine_ls_structure_factor_coef Fsqd
_refine_ls_weighting_details 'calc w=1/[\s^2^(Fo^2^)+(0.0514P)^2^+4.4268P] where P=(Fo^2^+2Fc^2^)/3'
_refine_ls_weighting_scheme calc
_refine_ls_wR_factor_gt 0.0773
_refine_ls_wR_factor_ref 0.1031
_reflns_number_gt 4991
_reflns_number_total 5351
_reflns_threshold_expression >2sigma(I)
_cod_data_source_file c5ra21122k2.cif
_cod_data_source_block g:\140605e\work\mo_140605e_0m
_cod_depositor_comments
;
The following automatic conversions were performed:

'_symmetry_cell_setting' value 'Monoclinic' changed to 'monoclinic'
according to
/usr/data/users/saulius/crontab/automatic-downloads/rss-feeds/RSC/lib/dictionaries/cif_core.dic
dictionary named 'cif_core.dic' version 2.4.2 from 2011-04-26.

Automatic conversion script
Id: cif_fix_values 4268 2015-11-12 08:31:59Z antanas 
;
_cod_original_sg_symbol_H-M P2(1)/c
_cod_database_code 7223257

loop_
_symmetry_equiv_pos_as_xyz
'x, y, z'
'-x, y+1/2, -z+1/2'
'-x, -y, -z'
'x, -y-1/2, z-1/2'

loop_
_atom_site_label
_atom_site_type_symbol
_atom_site_fract_x
_atom_site_fract_y
_atom_site_fract_z
_atom_site_U_iso_or_equiv
_atom_site_adp_type
_atom_site_occupancy
_atom_site_symmetry_multiplicity
_atom_site_calc_flag
_atom_site_refinement_flags
C1 C 0.3604(4) -0.0009(4) 0.27101(12) 0.0125(6) Uani 1 1 d .
C2 C 0.2732(4) 0.1372(4) 0.26084(12) 0.0111(6) Uani 1 1 d .
C3 C 0.2145(4) 0.1435(4) 0.21062(13) 0.0125(6) Uani 1 1 d .
C4 C 0.2638(4) 0.0118(4) 0.18242(12) 0.0111(6) Uani 1 1 d .
C5 C 0.1788(5) 0.4117(5) 0.27062(14) 0.0202(7) Uani 1 1 d .
H5A H 0.2675 0.4735 0.2572 0.024 Uiso 1 1 calc R
H5B H 0.1310 0.4840 0.2952 0.024 Uiso 1 1 calc R
C6 C 0.0584(5) 0.3702(5) 0.22983(14) 0.0179(7) Uani 1 1 d .
H6A H -0.0289 0.3070 0.2435 0.021 Uiso 1 1 calc R
H6B H 0.0146 0.4754 0.2155 0.021 Uiso 1 1 calc R
C7 C 0.2329(4) -0.0099(4) 0.12795(12) 0.0112(6) Uani 1 1 d .
H7 H 0.1373 0.0580 0.1183 0.013 Uiso 1 1 calc R
C8 C 0.3650(4) 0.0591(4) 0.09947(12) 0.0117(6) Uani 1 1 d .
C9 C 0.3492(4) 0.1674(4) 0.06088(12) 0.0117(6) Uani 1 1 d .
C10 C 0.4921(4) 0.1993(4) 0.03751(12) 0.0121(6) Uani 1 1 d .
C11 C 0.6179(4) 0.1164(4) 0.06001(13) 0.0125(6) Uani 1 1 d .
C12 C 0.2391(4) 0.3879(5) 0.01554(14) 0.0162(7) Uani 1 1 d .
H12A H 0.2855 0.4770 0.0371 0.019 Uiso 1 1 calc R
H12B H 0.1384 0.4302 0.0003 0.019 Uiso 1 1 calc R
C13 C 0.3493(4) 0.3479(5) -0.02396(13) 0.0150(6) Uani 1 1 d .
H13A H 0.3062 0.2541 -0.0444 0.018 Uiso 1 1 calc R
H13B H 0.3594 0.4466 -0.0456 0.018 Uiso 1 1 calc R
C14 C 0.1958(4) -0.1916(4) 0.11216(13) 0.0132(6) Uani 1 1 d .
H14A H 0.1856 -0.1970 0.0758 0.016 Uiso 1 1 calc R
H14B H 0.2850 -0.2643 0.1235 0.016 Uiso 1 1 calc R
C15 C 0.0456(4) -0.2587(5) 0.13264(13) 0.0157(6) Uani 1 1 d .
H15A H 0.0599 -0.2656 0.1689 0.019 Uiso 1 1 calc R
H15B H -0.0417 -0.1799 0.1244 0.019 Uiso 1 1 calc R
C16 C 0.0022(5) -0.4306(5) 0.11221(15) 0.0215(8) Uani 1 1 d .
H16A H -0.0040 -0.4264 0.0762 0.032 Uiso 1 1 calc R
H16B H -0.1000 -0.4644 0.1237 0.032 Uiso 1 1 calc R
H16C H 0.0825 -0.5120 0.1236 0.032 Uiso 1 1 calc R
I1 I 0.46558(3) -0.06835(3) 0.338324(9) 0.01937(8) Uani 1 1 d .
I2 I 0.85114(3) 0.14086(3) 0.044907(9) 0.01620(8) Uani 1 1 d .
O1 O 0.2367(3) 0.2565(3) 0.29415(9) 0.0157(5) Uani 1 1 d .
O2 O 0.1246(3) 0.2716(3) 0.19120(10) 0.0163(5) Uani 1 1 d .
O3 O 0.2095(3) 0.2402(3) 0.04483(10) 0.0158(5) Uani 1 1 d .
O4 O 0.5023(3) 0.3024(3) -0.00213(10) 0.0158(5) Uani 1 1 d .
S1 S 0.37662(10) -0.12454(10) 0.21941(3) 0.01314(16) Uani 1 1 d .
S2 S 0.55927(10) -0.00342(11) 0.10852(3) 0.01379(16) Uani 1 1 d .

loop_
_atom_site_aniso_label
_atom_site_aniso_U_11
_atom_site_aniso_U_22
_atom_site_aniso_U_33
_atom_site_aniso_U_23
_atom_site_aniso_U_13
_atom_site_aniso_U_12
C1 0.0129(15) 0.0151(15) 0.0097(13) 0.0003(11) 0.0006(11) -0.0005(12)
C2 0.0105(14) 0.0126(14) 0.0104(13) -0.0006(11) 0.0022(11) -0.0009(11)
C3 0.0120(15) 0.0127(14) 0.0131(14) 0.0017(11) 0.0018(11) 0.0018(12)
C4 0.0100(14) 0.0121(14) 0.0112(13) 0.0027(11) 0.0014(11) 0.0007(11)
C5 0.027(2) 0.0180(16) 0.0166(16) -0.0045(13) 0.0068(14) -0.0059(14)
C6 0.0181(17) 0.0176(16) 0.0186(16) 0.0015(13) 0.0055(13) 0.0091(13)
C7 0.0078(13) 0.0154(15) 0.0106(13) 0.0018(11) 0.0029(11) 0.0004(11)
C8 0.0083(14) 0.0156(15) 0.0113(13) -0.0002(11) 0.0020(11) -0.0005(11)
C9 0.0102(14) 0.0121(13) 0.0127(14) -0.0002(11) 0.0014(11) -0.0011(11)
C10 0.0120(14) 0.0135(14) 0.0109(13) 0.0000(11) 0.0008(11) -0.0020(12)
C11 0.0100(14) 0.0137(14) 0.0140(14) -0.0005(12) 0.0022(11) -0.0011(11)
C12 0.0136(16) 0.0166(15) 0.0186(16) 0.0039(13) 0.0024(13) 0.0017(13)
C13 0.0131(15) 0.0183(16) 0.0136(15) 0.0024(12) 0.0007(12) 0.0018(12)
C14 0.0119(15) 0.0137(14) 0.0141(14) -0.0004(12) 0.0023(11) -0.0012(12)
C15 0.0155(16) 0.0152(15) 0.0167(15) 0.0003(12) 0.0043(12) -0.0034(12)
C16 0.0222(19) 0.0201(18) 0.0222(18) 0.0022(14) -0.0002(15) -0.0058(15)
I1 0.02155(14) 0.02193(13) 0.01418(12) 0.00250(8) -0.00261(9) 0.00425(9)
I2 0.01050(12) 0.01909(12) 0.01907(12) 0.00283(8) 0.00137(8) 0.00053(8)
O1 0.0202(13) 0.0136(11) 0.0136(11) -0.0025(9) 0.0030(9) 0.0030(10)
O2 0.0153(12) 0.0178(12) 0.0160(11) 0.0023(10) 0.0031(9) 0.0082(10)
O3 0.0136(12) 0.0168(12) 0.0171(12) 0.0060(10) 0.0009(9) 0.0008(9)
O4 0.0148(12) 0.0165(12) 0.0162(11) 0.0050(10) 0.0017(9) -0.0003(9)
S1 0.0146(4) 0.0119(3) 0.0128(3) 0.0005(3) 0.0006(3) 0.0034(3)
S2 0.0117(4) 0.0155(4) 0.0142(4) 0.0034(3) 0.0010(3) 0.0014(3)

loop_
_atom_type_symbol
_atom_type_description
_atom_type_scat_dispersion_real
_atom_type_scat_dispersion_imag
_atom_type_scat_source
C C 0.0033 0.0016 'International Tables Vol C Tables 4.2.6.8 and 6.1.1.4'
H H 0.0000 0.0000 'International Tables Vol C Tables 4.2.6.8 and 6.1.1.4'
O O 0.0106 0.0060 'International Tables Vol C Tables 4.2.6.8 and 6.1.1.4'
I I -0.4742 1.8119 'International Tables Vol C Tables 4.2.6.8 and 6.1.1.4'
S S 0.1246 0.1234 'International Tables Vol C Tables 4.2.6.8 and 6.1.1.4'

loop_
_geom_angle_atom_site_label_1
_geom_angle_atom_site_label_2
_geom_angle_atom_site_label_3
_geom_angle
C2 C1 S1 111.7(2)
C2 C1 I1 126.9(3)
S1 C1 I1 121.40(19)
C1 C2 O1 125.4(3)
C1 C2 C3 112.5(3)
O1 C2 C3 122.1(3)
O2 C3 C4 122.5(3)
O2 C3 C2 123.6(3)
C4 C3 C2 113.8(3)
C3 C4 C7 126.6(3)
C3 C4 S1 109.3(2)
C7 C4 S1 124.0(3)
O1 C5 C6 109.5(3)
O1 C5 H5A 109.8
C6 C5 H5A 109.8
O1 C5 H5B 109.8
C6 C5 H5B 109.8
H5A C5 H5B 108.2
O2 C6 C5 112.2(3)
O2 C6 H6A 109.2
C5 C6 H6A 109.2
O2 C6 H6B 109.2
C5 C6 H6B 109.2
H6A C6 H6B 107.9
C4 C7 C8 111.9(3)
C4 C7 C14 113.9(3)
C8 C7 C14 110.3(3)
C4 C7 H7 106.7
C8 C7 H7 106.7
C14 C7 H7 106.7
C9 C8 C7 125.9(3)
C9 C8 S2 110.0(3)
C7 C8 S2 123.9(3)
C8 C9 O3 124.0(3)
C8 C9 C10 114.1(3)
O3 C9 C10 121.9(3)
O4 C10 C11 124.1(3)
O4 C10 C9 123.7(3)
C11 C10 C9 112.2(3)
C10 C11 S2 110.8(3)
C10 C11 I2 126.9(3)
S2 C11 I2 122.01(19)
O3 C12 C13 110.8(3)
O3 C12 H12A 109.5
C13 C12 H12A 109.5
O3 C12 H12B 109.5
C13 C12 H12B 109.5
H12A C12 H12B 108.1
O4 C13 C12 110.2(3)
O4 C13 H13A 109.6
C12 C13 H13A 109.6
O4 C13 H13B 109.6
C12 C13 H13B 109.6
H13A C13 H13B 108.1
C15 C14 C7 113.1(3)
C15 C14 H14A 109.0
C7 C14 H14A 109.0
C15 C14 H14B 109.0
C7 C14 H14B 109.0
H14A C14 H14B 107.8
C16 C15 C14 112.1(3)
C16 C15 H15A 109.2
C14 C15 H15A 109.2
C16 C15 H15B 109.2
C14 C15 H15B 109.2
H15A C15 H15B 107.9
C15 C16 H16A 109.5
C15 C16 H16B 109.5
H16A C16 H16B 109.5
C15 C16 H16C 109.5
H16A C16 H16C 109.5
H16B C16 H16C 109.5
C2 O1 C5 112.6(3)
C3 O2 C6 111.0(3)
C9 O3 C12 110.1(3)
C10 O4 C13 112.3(3)
C1 S1 C4 92.57(17)
C11 S2 C8 92.77(17)

loop_
_geom_bond_atom_site_label_1
_geom_bond_atom_site_label_2
_geom_bond_distance
C1 C2 1.349(5)
C1 S1 1.729(3)
C1 I1 2.063(3)
C2 O1 1.364(4)
C2 C3 1.429(5)
C3 O2 1.365(4)
C3 C4 1.382(5)
C4 C7 1.501(5)
C4 S1 1.735(3)
C5 O1 1.467(5)
C5 C6 1.503(6)
C5 H5A 0.9900
C5 H5B 0.9900
C6 O2 1.454(4)
C6 H6A 0.9900
C6 H6B 0.9900
C7 C8 1.508(5)
C7 C14 1.541(5)
C7 H7 1.0000
C8 C9 1.362(5)
C8 S2 1.732(4)
C9 O3 1.372(4)
C9 C10 1.429(5)
C10 O4 1.364(4)
C10 C11 1.372(5)
C11 S2 1.728(4)
C11 I2 2.062(3)
C12 O3 1.455(4)
C12 C13 1.503(5)
C12 H12A 0.9900
C12 H12B 0.9900
C13 O4 1.446(4)
C13 H13A 0.9900
C13 H13B 0.9900
C14 C15 1.523(5)
C14 H14A 0.9900
C14 H14B 0.9900
C15 C16 1.519(5)
C15 H15A 0.9900
C15 H15B 0.9900
C16 H16A 0.9800
C16 H16B 0.9800
C16 H16C 0.9800

loop_
_geom_hbond_atom_site_label_D
_geom_hbond_atom_site_label_H
_geom_hbond_atom_site_label_A
_geom_hbond_distance_DH
_geom_hbond_distance_HA
_geom_hbond_distance_DA
_geom_hbond_angle_DHA
_geom_hbond_site_symmetry_A
C16 H16C O2 0.98 2.54 3.332(5) 138.3 1_545

loop_
_geom_torsion_atom_site_label_1
_geom_torsion_atom_site_label_2
_geom_torsion_atom_site_label_3
_geom_torsion_atom_site_label_4
_geom_torsion
S1 C1 C2 O1 178.5(3)
I1 C1 C2 O1 -1.3(5)
S1 C1 C2 C3 1.3(4)
I1 C1 C2 C3 -178.5(2)
C1 C2 C3 O2 -179.3(3)
O1 C2 C3 O2 3.4(5)
C1 C2 C3 C4 -2.6(4)
O1 C2 C3 C4 -179.9(3)
O2 C3 C4 C7 1.9(6)
C2 C3 C4 C7 -174.9(3)
O2 C3 C4 S1 179.4(3)
C2 C3 C4 S1 2.6(4)
O1 C5 C6 O2 -62.6(4)
C3 C4 C7 C8 93.5(4)
S1 C4 C7 C8 -83.6(4)
C3 C4 C7 C14 -140.5(3)
S1 C4 C7 C14 42.4(4)
C4 C7 C8 C9 -129.1(4)
C14 C7 C8 C9 102.9(4)
C4 C7 C8 S2 56.5(4)
C14 C7 C8 S2 -71.5(4)
C7 C8 C9 O3 5.5(6)
S2 C8 C9 O3 -179.4(3)
C7 C8 C9 C10 -174.0(3)
S2 C8 C9 C10 1.1(4)
C8 C9 C10 O4 179.3(3)
O3 C9 C10 O4 -0.2(5)
C8 C9 C10 C11 -1.7(4)
O3 C9 C10 C11 178.9(3)
O4 C10 C11 S2 -179.5(3)
C9 C10 C11 S2 1.4(4)
O4 C10 C11 I2 6.0(5)
C9 C10 C11 I2 -173.1(2)
O3 C12 C13 O4 -65.0(4)
C4 C7 C14 C15 63.3(4)
C8 C7 C14 C15 -169.9(3)
C7 C14 C15 C16 173.8(3)
C1 C2 O1 C5 164.3(4)
C3 C2 O1 C5 -18.8(5)
C6 C5 O1 C2 46.4(4)
C4 C3 O2 C6 166.3(3)
C2 C3 O2 C6 -17.3(5)
C5 C6 O2 C3 46.2(4)
C8 C9 O3 C12 160.5(3)
C10 C9 O3 C12 -20.0(4)
C13 C12 O3 C9 51.2(4)
C11 C10 O4 C13 169.1(3)
C9 C10 O4 C13 -11.9(5)
C12 C13 O4 C10 42.6(4)
C2 C1 S1 C4 0.1(3)
I1 C1 S1 C4 180.0(2)
C3 C4 S1 C1 -1.6(3)
C7 C4 S1 C1 176.0(3)
C10 C11 S2 C8 -0.7(3)
I2 C11 S2 C8 174.1(2)
C9 C8 S2 C11 -0.2(3)
C7 C8 S2 C11 175.0(3)
